data_4503532
loop_
_publ_author_name
'Hong, Jung Hoon'
'Oh, Yunghee'
'Kim, Youngmee'
'Kang, Sung Kwon'
'Choi, Jungkweon'
'Kim, Wan Seop'
'Lee, Jong In'
'Kim, Sung-Jin'
'Hur, Nam Hwi'

_publ_section_title
;
 Polymorph Selective Growth of Sodium Tetrakis(2-pyridinecarboxylato)
 Lanthanides and Their Structure Sensitive Properties
;
_journal_issue 4
_journal_name_full 'Crystal Growth &amp; Design'
_journal_page_first 1364
_journal_paper_doi 10.1021/cg7012705
_journal_volume 8
_journal_year 2008
_chemical_compound_source synthesized
_chemical_formula_moiety 'C24 H20 Eu N4 Na O10'
_chemical_formula_sum 'C24 H20 Eu N4 Na O10'
_chemical_formula_weight 699.40
_chemical_name_common unknown
_chemical_name_systematic unknown
_space_group_IT_number 15
_symmetry_cell_setting monoclinic
_symmetry_Int_Tables_number 15
_symmetry_space_group_name_Hall '-C 2yc'
_symmetry_space_group_name_H-M 'C 1 2/c 1'
_atom_sites_solution_hydrogens geom
_atom_sites_solution_primary direct
_atom_sites_solution_secondary difmap
_audit_creation_method shelxl-97
_cell_angle_alpha 90.00
_cell_angle_beta 106.269(8)
_cell_angle_gamma 90.00
_cell_formula_units_Z 8
_cell_length_a 21.178(10)
_cell_length_b 12.634(6)
_cell_length_c 20.699(10)
_cell_measurement_reflns_used 2675
_cell_measurement_temperature 100(2)
_cell_measurement_theta_max 27
_cell_measurement_theta_min 0.2
_cell_volume 5317(4)
_computing_cell_refinement 'Bruker SMART program'
_computing_data_collection 'Bruker SMART program'
_computing_data_reduction 'Bruker SMART program'
_computing_molecular_graphics 'Ortep-3 Ver.1.08'
_computing_publication_material 'enCIFer 1.2'
_computing_structure_refinement 'shelxl-97 (sheldrick, 1997)'
_computing_structure_solution 'shelxs-97 (sheldrick, 1990)'
_diffrn_ambient_temperature 100(2)
_diffrn_measured_fraction_theta_full 0.993
_diffrn_measured_fraction_theta_max 0.993
_diffrn_measurement_device_type 'transmittance with Laue geometry'
_diffrn_measurement_method 'profile data from \q/2\q scans'
_diffrn_radiation_monochromator graphite
_diffrn_radiation_probe x-ray
_diffrn_radiation_type Mok\a
_diffrn_radiation_wavelength 0.71073
_diffrn_reflns_av_R_equivalents 0.0635
_diffrn_reflns_av_sigmaI/netI 0.7123
_diffrn_reflns_limit_h_max 24
_diffrn_reflns_limit_h_min -26
_diffrn_reflns_limit_k_max 15
_diffrn_reflns_limit_k_min -15
_diffrn_reflns_limit_l_max 25
_diffrn_reflns_limit_l_min -19
_diffrn_reflns_number 14522
_diffrn_reflns_theta_full 26.05
_diffrn_reflns_theta_max 26.05
_diffrn_reflns_theta_min 1.90
_diffrn_source 'fine-focus sealed tube'
_diffrn_source_type 'Bruker APEX CCD'
_diffrn_standards_decay_% 0.7
_diffrn_standards_interval_time 60
_diffrn_standards_number 15
_exptl_absorpt_coefficient_mu 2.439
_exptl_absorpt_correction_T_max 0.693
_exptl_absorpt_correction_T_min 0.651
_exptl_absorpt_correction_type multi-scan
_exptl_absorpt_process_details 'Bruker SADABS'
_exptl_crystal_colour 'clear yellow'
_exptl_crystal_density_diffrn 1.747
_exptl_crystal_density_method 'not measured'
_exptl_crystal_description plate
_exptl_crystal_F_000 2768.0
_exptl_crystal_recrystallization_method 'solvent evaporation'
_exptl_crystal_size_max 0.25
_exptl_crystal_size_mid 0.15
_exptl_crystal_size_min 0.15
_refine_diff_density_max 0.245
_refine_diff_density_min -0.322
_refine_diff_density_rms 0.097
_refine_ls_extinction_coef 0.000018
_refine_ls_extinction_method SHELXL
_refine_ls_goodness_of_fit_ref 1.012
_refine_ls_hydrogen_treatment refxyz
_refine_ls_matrix_type full
_refine_ls_number_parameters 395
_refine_ls_number_reflns 5233
_refine_ls_number_restraints 0
_refine_ls_restrained_S_all 1.012
_refine_ls_R_factor_all 0.0656
_refine_ls_R_factor_gt 0.0357
_refine_ls_shift/su_max 0.021
_refine_ls_shift/su_mean 0.023
_refine_ls_structure_factor_coef Fsqd
_refine_ls_weighting_scheme calc
_refine_ls_wR_factor_gt 0.0524
_refine_ls_wR_factor_ref 0.0681
_reflns_number_gt 3206
_reflns_number_total 5269
_reflns_threshold_expression >2sigma(i)
_cod_data_source_file cg7012705-file003.cif
_cod_data_source_block 1(Eu)100k
_cod_depositor_comments
;
  Moved the _audit_creation_method data item out of the loop.

  Antanas Vaitkus,
  2019-03-01

The following automatic conversions were performed:

'_refine_ls_structure_factor_coef' value 'fsqd' changed to 'Fsqd'
according to /home/saulius/struct/CIF-dictionaries/cif_core.dic
dictionary named 'cif_core.dic' version 2.4.1 from 2010-06-29.

Automatic conversion script
Id: cif_fix_values 1715 2011-07-08 13:25:40Z adriana 
;
_cod_original_sg_symbol_H-M 'C 2/c'
_cod_database_code 4503532

loop_
_symmetry_equiv_pos_as_xyz
'x, y, z'
'-x, y, -z+1/2'
'x+1/2, y+1/2, z'
'-x+1/2, y+1/2, -z+1/2'
'-x, -y, -z'
'x, -y, z-1/2'
'-x+1/2, -y+1/2, -z'
'x+1/2, -y+1/2, z-1/2'

loop_
_atom_site_label
_atom_site_type_symbol
_atom_site_fract_x
_atom_site_fract_y
_atom_site_fract_z
_atom_site_U_iso_or_equiv
_atom_site_adp_type
_atom_site_occupancy
_atom_site_symmetry_multiplicity
_atom_site_calc_flag
_atom_site_refinement_flags
Eu1 Eu 0.23431(4) 0.02152(6) 0.25981(5) 0.030(3) Uani 1 1 d .
Na1 Na 0.18012(4) 0.27923(5) 0.14812(4) 0.026(2) Uani 1 1 d .
O1 O 0.3382(3) -0.0553(4) 0.3112(3) 0.024(4) Uani 1 1 d .
O2 O 0.4282(3) -0.1263(4) 0.2992(3) 0.026(4) Uani 1 1 d .
O3 O 0.2223(3) -0.0982(4) 0.3433(3) 0.023(3) Uani 1 1 d .
O4 O 0.1923(3) -0.1353(3) 0.4353(3) 0.028(5) Uani 1 1 d .
O5 O 0.1681(3) 0.0923(3) 0.1572(4) 0.032(3) Uani 1 1 d .
O6 O 0.0903(6) 0.0833(4) 0.0602(4) 0.026(4) Uani 1 1 d .
O7 O 0.2384(6) 0.2144(3) 0.2603(4) 0.033(3) Uani 1 1 d .
O8 O 0.2533(5) 0.3724(3) 0.3073(5) 0.033(3) Uani 1 1 d .
N1 N 0.3283(6) 0.0622(4) 0.2024(4) 0.034(5) Uani 1 1 d .
N2 N 0.1453(7) 0.0733(4) 0.3152(4) 0.033(4) Uani 1 1 d .
N3 N 0.1221(7) -0.0823(4) 0.2002(4) 0.024(5) Uani 1 1 d .
N4 N 0.2892(7) 0.1162(4) 0.3743(7) 0.024(4) Uani 1 1 d .
C1 C 0.3813(5) -0.0662(8) 0.2831(5) 0.034(6) Uani 1 1 d .
C2 C 0.3813(4) -0.0053(8) 0.2214(4) 0.034(5) Uani 1 1 d .
C3 C 0.4271(4) -0.0113(8) 0.1885(4) 0.035(5) Uani 1 1 d .
H3 H 0.4626 -0.0575 0.2027 0.043 Uiso 1 1 calc R
C4 C 0.4213(4) 0.0542(4) 0.1321(4) 0.025(6) Uani 1 1 d .
H4 H 0.4523 0.0523 0.1079 0.058 Uiso 1 1 calc R
C5 C 0.3693(4) 0.1212(4) 0.1142(3) 0.035(6) Uani 1 1 d .
H5 H 0.3649 0.1670 0.0784 0.059 Uiso 1 1 calc R
C6 C 0.3233(5) 0.1213(4) 0.1491(5) 0.035(6) Uani 1 1 d .
H6 H 0.2860 0.1645 0.1348 0.055 Uiso 1 1 calc R
C7 C 0.1891(6) -0.0802(4) 0.3853(5) 0.035(6) Uani 1 1 d .
C8 C 0.1421(4) 0.0101(4) 0.3692(3) 0.033(5) Uani 1 1 d .
C9 C 0.0983(5) 0.0283(4) 0.4061(4) 0.035(5) Uani 1 1 d .
H9 H 0.0974 -0.0142 0.4423 0.062 Uiso 1 1 calc R
C10 C 0.0551(5) 0.1111(4) 0.3863(5) 0.036(7) Uani 1 1 d .
H10 H 0.0238 0.1243 0.4095 0.067 Uiso 1 1 calc R
C11 C 0.0563(5) 0.1751(4) 0.3331(5) 0.025(6) Uani 1 1 d .
H11 H 0.0267 0.2310 0.3198 0.059 Uiso 1 1 calc R
C12 C 0.1031(5) 0.1532(9) 0.2992(4) 0.024(5) Uani 1 1 d .
H12 H 0.1056 0.1973 0.2636 0.051 Uiso 1 1 calc R
C13 C 0.1191(5) 0.0483(8) 0.1163(5) 0.024(5) Uani 1 1 d .
C14 C 0.0943(5) -0.0533(4) 0.1381(5) 0.024(5) Uani 1 1 d .
C15 C 0.0431(4) -0.1123(4) 0.0943(4) 0.034(5) Uani 1 1 d .
H15 H 0.0232 -0.0901 0.0497 0.052 Uiso 1 1 calc R
C16 C 0.0242(5) -0.2042(4) 0.1151(6) 0.036(7) Uani 1 1 d .
H16 H -0.0100 -0.2445 0.0870 0.071 Uiso 1 1 calc R
C17 C 0.0511(5) -0.2352(5) 0.1812(5) 0.037(5) Uani 1 1 d .
H17 H 0.0374 -0.2975 0.1972 0.053 Uiso 1 1 calc R
C18 C 0.1001(5) -0.1732(4) 0.2212(5) 0.035(6) Uani 1 1 d .
H18 H 0.1189 -0.1944 0.2654 0.060 Uiso 1 1 calc R
C19 C 0.2553(4) 0.2753(3) 0.3102(4) 0.033(5) Uani 1 1 d .
C20 C 0.2822(4) 0.2222(3) 0.3783(4) 0.023(5) Uani 1 1 d .
C21 C 0.3033(4) 0.2801(3) 0.4351(4) 0.024(5) Uani 1 1 d .
H21 H 0.3002 0.3535 0.4348 0.045 Uiso 1 1 calc R
C22 C 0.3301(5) 0.2254(4) 0.4963(4) 0.037(3) Uani 1 1 d .
H22 H 0.3426 0.2607 0.5365 0.079 Uiso 1 1 calc R
C23 C 0.3371(5) 0.1192(4) 0.4941(5) 0.038(8) Uani 1 1 d .
H23 H 0.3556 0.0812 0.5332 0.090 Uiso 1 1 calc R
C24 C 0.3163(4) 0.0692(8) 0.4341(4) 0.035(6) Uani 1 1 d .
H24 H 0.3211 -0.0041 0.4334 0.064 Uiso 1 1 calc R
O9 O 0.1815(3) 0.2673(4) 0.0411(7) 0.072(6) Uani 1 1 d .
O10 O 0.0834(8) 0.3060(11) 0.0686(12) 0.075(5) Uani 1 1 d .
H27 H 0.190(6) 0.196(4) 0.042(7) 0.085(5) Uiso 1 1 d .
H28 H 0.219(5) 0.297(5) 0.044(6) 0.085(5) Uiso 1 1 d .
H29 H 0.052(4) 0.268(4) 0.073(5) 0.085(5) Uiso 1 1 d .
H30 H 0.117(5) 0.266(6) 0.061(7) 0.085(5) Uiso 1 1 d .

loop_
_atom_site_aniso_label
_atom_site_aniso_U_11
_atom_site_aniso_U_22
_atom_site_aniso_U_33
_atom_site_aniso_U_23
_atom_site_aniso_U_13
_atom_site_aniso_U_12
Eu1 0.035(5) 0.018(4) 0.034(5) 0.000(2) 0.003(4) 0.001(2)
Na1 0.037(3) 0.036(4) 0.036(6) 0.003(3) 0.003(5) 0.005(3)
O1 0.024(3) 0.026(4) 0.035(4) 0.008(3) 0.005(3) 0.007(3)
O2 0.025(3) 0.026(3) 0.025(3) 0.007(3) 0.005(3) 0.010(3)
O3 0.025(3) 0.026(6) 0.023(4) -0.006(3) 0.006(3) -0.005(3)
O4 0.027(4) 0.024(4) 0.025(3) 0.008(3) 0.008(3) 0.007(3)
O5 0.023(4) 0.024(6) 0.024(4) 0.005(3) -0.004(3) 0.003(3)
O6 0.027(5) 0.024(4) 0.024(3) 0.005(3) -0.003(3) -0.002(3)
O7 0.026(4) 0.024(5) 0.024(4) 0.002(3) 0.002(3) -0.001(3)
O8 0.025(4) 0.024(5) 0.023(3) 0.002(3) 0.003(3) 0.000(3)
N1 0.035(4) 0.034(4) 0.035(3) -0.007(4) 0.006(3) -0.007(2)
N2 0.034(4) 0.033(4) 0.035(3) -0.002(3) 0.004(3) -0.007(3)
N3 0.035(4) 0.033(4) 0.034(4) -0.005(3) 0.006(3) -0.007(3)
N4 0.034(4) 0.033(5) 0.035(4) 0.008(2) 0.008(4) 0.008(2)
C1 0.033(4) 0.034(5) 0.033(4) 0.006(3) 0.004(3) 0.007(3)
C2 0.033(3) 0.033(5) 0.037(4) 0.006(4) 0.006(4) 0.006(2)
C3 0.034(3) 0.034(5) 0.036(3) 0.005(3) 0.004(6) 0.005(2)
C4 0.034(4) 0.033(5) 0.039(4) -0.007(3) 0.007(3) -0.003(3)
C5 0.046(4) 0.043(5) 0.046(4) -0.002(3) 0.002(3) -0.001(3)
C6 0.045(4) 0.034(5) 0.037(3) -0.001(2) 0.001(3) 0.000(2)
C7 0.036(4) 0.034(5) 0.037(3) 0.000(3) -0.001(4) -0.001(4)
C8 0.034(5) 0.033(5) 0.036(3) 0.003(3) 0.004(4) -0.006(4)
C9 0.036(5) 0.033(5) 0.037(3) 0.006(2) 0.004(4) -0.008(4)
C10 0.034(6) 0.048(5) 0.046(4) -0.006(2) 0.008(4) -0.007(4)
C11 0.045(4) 0.045(5) 0.037(4) 0.009(2) 0.010(4) -0.009(4)
C12 0.034(4) 0.036(5) 0.034(4) 0.008(2) 0.005(4) 0.009(3)
C13 0.035(4) 0.035(5) 0.036(3) 0.006(3) 0.007(3) 0.008(4)
C14 0.045(4) 0.046(4) 0.046(3) 0.006(3) 0.006(3) 0.007(4)
C15 0.034(4) 0.035(4) 0.034(4) 0.008(4) 0.007(4) 0.005(3)
C16 0.036(4) 0.033(4) 0.036(4) 0.005(4) -0.003(4) -0.002(3)
C17 0.037(4) 0.034(4) 0.035(3) 0.002(4) 0.000(3) -0.003(3)
C18 0.035(4) 0.036(5) 0.034(4) 0.001(3) 0.001(3) -0.001(4)
C19 0.035(5) 0.034(5) 0.045(4) -0.002(4) 0.000(5) -0.001(4)
C20 0.034(4) 0.034(5) 0.046(4) 0.008(4) 0.009(5) -0.001(4)
C21 0.034(4) 0.035(5) 0.035(4) 0.000(4) 0.000(3) -0.001(3)
C22 0.037(4) 0.044(3) 0.036(4) 0.009(4) -0.001(4) -0.002(4)
C23 0.036(3) 0.033(3) 0.044(3) 0.001(3) -0.002(3) 0.007(3)
C24 0.044(3) 0.045(4) 0.034(5) -0.001(3) 0.007(4) -0.001(3)
O9 0.050(5) 0.055(3) 0.057(3) 0.012(2) 0.012(2) -0.013(5)
O10 0.055(4) 0.055(4) 0.058(3) 0.015(4) -0.014(5) -0.014(3)

loop_
_atom_type_symbol
_atom_type_description
_atom_type_scat_dispersion_real
_atom_type_scat_dispersion_imag
_atom_type_scat_source
C C 0.0033 0.0016 'International Tables Vol C Tables 4.2.6.8 and 6.1.1.4'
H H 0.0000 0.0000 'International Tables Vol C Tables 4.2.6.8 and 6.1.1.4'
N N 0.0061 0.0033 'International Tables Vol C Tables 4.2.6.8 and 6.1.1.4'
O O 0.0106 0.0060 'International Tables Vol C Tables 4.2.6.8 and 6.1.1.4'
Eu Eu -0.1578 3.6682 'International Tables Vol C Tables 4.2.6.8 and 6.1.1.4'
Na Na 0.0362 0.0249 'International Tables Vol C Tables 4.2.6.8 and 6.1.1.4'

loop_
_geom_angle_atom_site_label_1
_geom_angle_atom_site_label_2
_geom_angle_atom_site_label_3
_geom_angle
_geom_angle_site_symmetry_1
O3 Eu1 O1 71.7(2) .
O3 Eu1 O5 137.7(2) .
O1 Eu1 O5 143.1(2) .
O3 Eu1 O7 130.4(2) .
O1 Eu1 O7 112.4(3) .
O5 Eu1 O7 68.8(2) .
O3 Eu1 N2 65.9(2) .
O1 Eu1 N2 127.9(3) .
O5 Eu1 N2 88.8(3) .
O7 Eu1 N2 76.8(3) .
O3 Eu1 N1 134.7(2) .
O1 Eu1 N1 63.8(2) .
O5 Eu1 N1 81.6(3) .
O7 Eu1 N1 77.1(3) .
N2 Eu1 N1 153.91(18) .
O3 Eu1 N4 75.1(3) .
O1 Eu1 N4 70.1(3) .
O5 Eu1 N4 129.8(2) .
O7 Eu1 N4 62.2(3) .
N2 Eu1 N4 70.9(4) .
N1 Eu1 N4 96.8(4) .
O3 Eu1 N3 76.2(2) .
O1 Eu1 N3 126.6(2) .
O5 Eu1 N3 63.1(2) .
O7 Eu1 N3 121.0(3) .
N2 Eu1 N3 70.3(3) .
N1 Eu1 N3 124.7(3) .
N4 Eu1 N3 138.5(4) .
O3 Eu1 C1 88.2(2) .
O1 Eu1 C1 18.4(2) .
O5 Eu1 C1 124.8(2) .
O7 Eu1 C1 108.2(4) .
N2 Eu1 C1 145.9(3) .
N1 Eu1 C1 46.6(3) .
N4 Eu1 C1 81.7(4) .
N3 Eu1 C1 126.5(3) .
O3 Eu1 C7 18.7(2) .
O1 Eu1 C7 85.7(3) .
O5 Eu1 C7 129.0(3) .
O7 Eu1 C7 114.0(3) .
N2 Eu1 C7 47.7(2) .
N1 Eu1 C7 149.2(3) .
N4 Eu1 C7 67.4(3) .
N3 Eu1 C7 75.9(3) .
C1 Eu1 C7 103.4(3) .
O9 Na1 O5 92.5(3) .
O5 Na1 O10 96.3(4) .
O9 Na1 O7 141.0(3) .
O5 Na1 O7 68.3(2) .
O10 Na1 O7 148.6(6) .
O9 Na1 Eu1 116.17(15) .
O5 Na1 Eu1 33.22(19) .
O10 Na1 Eu1 126.9(4) .
O7 Na1 Eu1 35.52(11) .
C1 Na1 Eu1 111(4) 4
C6 N1 C2 117.4(10) .
C6 N1 Eu1 126.6(8) .
C2 N1 Eu1 114.1(6) .
C12 N2 C8 117.1(11) .
C12 N2 Eu1 127.9(7) .
C8 N2 Eu1 115.0(7) .
C14 N3 C18 116.9(9) .
C14 N3 Eu1 114.3(7) .
C18 N3 Eu1 127.2(7) .
C20 N4 C24 113.9(10) .
C20 N4 Eu1 118.6(8) .
C24 N4 Eu1 126.7(5) .
C1 O1 Eu1 123.9(6) .
C7 O3 Eu1 125.0(4) .
C13 O5 Eu1 126.9(5) .
C13 O5 Na1 117.8(6) .
Eu1 O5 Na1 113.2(3) .
C19 O7 Eu1 128.1(5) .
C19 O7 Na1 121.8(4) .
Eu1 O7 Na1 108.8(3) .
O1 C1 O2 126.9(9) .
O1 C1 C2 122.0(9) .
O2 C1 C2 111.1(9) .
O2 C1 Eu1 159.5(7) .
C2 C1 Eu1 85.8(6) .
C3 C2 N1 122.7(9) .
C3 C2 C1 125.6(9) .
N1 C2 C1 111.6(8) .
C2 C3 C4 118.9(8) .
C5 C4 C3 118.0(8) .
C4 C5 C6 120.1(6) .
N1 C6 C5 122.9(9) .
O4 C7 O3 123.9(8) .
O4 C7 C8 119.8(9) .
O3 C7 C8 116.3(7) .
O4 C7 Eu1 158.2(8) .
C8 C7 Eu1 81.2(4) .
C9 C8 N2 122.9(8) .
C9 C8 C7 121.1(6) .
N2 C8 C7 116.1(9) .
C8 C9 C10 117.2(7) .
C9 C10 C11 121.8(10) .
C10 C11 C12 117.6(8) .
N2 C12 C11 123.4(9) .
O6 C13 O5 124.6(10) .
O6 C13 C14 117.8(9) .
O5 C13 C14 117.6(9) .
N3 C14 C15 122.4(7) .
N3 C14 C13 115.8(8) .
C15 C14 C13 121.8(8) .
C16 C15 C14 119.7(8) .
C17 C16 C15 119.1(9) .
C16 C17 C18 117.8(7) .
N3 C18 C17 123.9(9) .
O8 C19 O7 125.0(8) .
O8 C19 C20 119.0(7) .
O7 C19 C20 116.0(4) .
N4 C20 C21 125.1(8) .
N4 C20 C19 113.5(8) .
C21 C20 C19 121.0(4) .
C20 C21 C22 117.8(4) .
C23 C22 C21 118.4(7) .
C22 C23 C24 118.9(8) .
N4 C24 C23 125.7(9) .
C2 C3 H3 121.2 .
C4 C3 H3 120.6 .
C5 C4 H4 121.5 .
C3 C4 H4 120.7 .
C4 C5 H5 119.8 .
C6 C5 H5 119.6 .
N1 C6 H6 117.0 .
C5 C6 H6 119.5 .
C8 C9 H9 121.4 .
C10 C9 H9 121.2 .

loop_
_geom_bond_atom_site_label_1
_geom_bond_atom_site_label_2
_geom_bond_distance
Eu1 O3 2.363(6)
Eu1 O1 2.367(6)
Eu1 O5 2.368(8)
Eu1 O7 2.438(4)
Eu1 N2 2.551(14)
Eu1 N1 2.639(12)
Eu1 N4 2.618(13)
Eu1 N3 2.692(12)
Eu1 C1 3.211(11)
Eu1 C7 3.272(10)
Na1 O9 2.229(14)
Na1 O5 2.388(4)
Na1 O10 2.27(2)
Na1 O7 2.445(8)
N1 C6 1.312(11)
N1 C2 1.376(14)
N2 C12 1.327(15)
N2 C8 1.391(10)
N3 C14 1.307(13)
N3 C18 1.356(11)
N4 C20 1.353(7)
N4 C24 1.348(15)
O1 C1 1.220(13)
O2 C1 1.220(12)
O3 C7 1.282(13)
O4 C7 1.233(10)
O5 C13 1.269(12)
O6 C13 1.233(13)
O7 C19 1.257(10)
O8 C19 1.228(5)
C1 C2 1.491(13)
C2 C3 1.334(12)
C3 C4 1.408(11)
C4 C5 1.356(10)
C5 C6 1.366(13)
C7 C8 1.489(11)
C8 C9 1.376(13)
C9 C10 1.375(11)
C10 C11 1.372(12)
C11 C12 1.393(15)
C13 C14 1.503(12)
C14 C15 1.415(12)
C15 C16 1.338(9)
C16 C17 1.383(15)
C17 C18 1.376(13)
C19 C20 1.520(10)
C20 C21 1.350(10)
C21 C22 1.415(10)
C22 C23 1.352(7)
C23 C24 1.352(12)
C3 H3 0.9300
C4 H4 0.9300
C5 H5 0.9300
C6 H6 0.9300
C9 H9 0.9300
C10 H10 0.9300
C11 H11 0.9300
C12 H12 0.9300
C15 H15 0.9300
C16 H16 0.9300
C17 H17 0.9300
C18 H18 0.9300
C21 H21 0.9300
C22 H22 0.9300
C23 H23 0.9300
C24 H24 0.9300
